data_2013678
loop_
_publ_author_name
' Michael Yen-Nan Chiang '
' Jing-Yun Wu '
' Wen-Feng Zeng '
' Duan-Jun Xu '

_publ_section_title
;
 Bis(di-2-pyridylphosphinato-\k^3^<i>N</i>,<i>O</i>,<i>N</i>')copper(II)
 dichloromethane disolvate
;
_journal_issue 12
_journal_name_full 'Acta Crystallographica Section C'
_journal_page_first m523
_journal_page_last m525
_journal_paper_doi 10.1107/S0108270103023631
_journal_volume 59
_journal_year 2003
_chemical_formula_iupac '[Cu (C10 H8 N2 O2 P1)2], 2C H2 Cl2'
_chemical_formula_moiety 'C20 H16 Cu N4 O4 P2, 2C H2 Cl2'
_chemical_formula_sum 'C22 H20 Cl4 Cu N4 O4 P2'
_chemical_formula_weight 671.70
_chemical_name_systematic
;
Bis(di-2-pyridylphosphinato-\k^3^N,O,N')copper(II) dichloromethane disolvate
;
_space_group_IT_number 14
_symmetry_cell_setting monoclinic
_symmetry_space_group_name_Hall '-P 2yn'
_symmetry_space_group_name_H-M 'P 1 21/n 1'
_atom_sites_solution_hydrogens geom
_atom_sites_solution_primary direct
_atom_sites_solution_secondary difmap
_audit_creation_method SHELXL-97
_cell_angle_alpha 90.00
_cell_angle_beta 97.42(2)
_cell_angle_gamma 90.00
_cell_formula_units_Z 2
_cell_length_a 8.404(3)
_cell_length_b 14.392(2)
_cell_length_c 11.167(2)
_cell_measurement_reflns_used 20
_cell_measurement_temperature 293(2)
_cell_measurement_theta_max 7.1
_cell_measurement_theta_min 4.3
_cell_volume 1339.3(6)
_computing_cell_refinement 'MSC/AFC Diffractometer Control Software'
_computing_data_collection
;
MSC/AFC Diffractometer Control Software
(Molecular Structure Corporation, 1992)
;
_computing_data_reduction
;
teXsan (Molecular Structure Corporation, 1992--1997)
;
_computing_molecular_graphics 'Ortep-3 for Windows (Farrugia, 1997)'
_computing_publication_material 'WinGX (Farrugia, 1999)'
_computing_structure_refinement 'SHELXL97 (Sheldrick, 1997)'
_computing_structure_solution 'SIR92 (Altomare et al., 1993)'
_diffrn_ambient_temperature 293(2)
_diffrn_measured_fraction_theta_full 1.00
_diffrn_measured_fraction_theta_max 1.00
_diffrn_measurement_device_type 'Rigaku AFC6S'
_diffrn_measurement_method \w-2\q
_diffrn_radiation_monochromator graphite
_diffrn_radiation_source 'fine-focus sealed tube'
_diffrn_radiation_type MoK\a
_diffrn_radiation_wavelength 0.71073
_diffrn_reflns_av_R_equivalents 0.024
_diffrn_reflns_av_sigmaI/netI 0.083
_diffrn_reflns_limit_h_max 9
_diffrn_reflns_limit_h_min 0
_diffrn_reflns_limit_k_max 17
_diffrn_reflns_limit_k_min 0
_diffrn_reflns_limit_l_max 13
_diffrn_reflns_limit_l_min -13
_diffrn_reflns_number 2647
_diffrn_reflns_theta_full 25.0
_diffrn_reflns_theta_max 25.0
_diffrn_reflns_theta_min 2.32
_diffrn_standards_decay_% 0.64
_diffrn_standards_interval_count 150
_diffrn_standards_number 3
_exptl_absorpt_coefficient_mu 1.372
_exptl_absorpt_correction_T_max 0.663
_exptl_absorpt_correction_T_min 0.425
_exptl_absorpt_correction_type psi-scan
_exptl_absorpt_process_details '(North et al., 1968)'
_exptl_crystal_colour blue
_exptl_crystal_density_diffrn 1.665
_exptl_crystal_density_meas ?
_exptl_crystal_density_method 'not measured'
_exptl_crystal_description prism
_exptl_crystal_F_000 678
_exptl_crystal_size_max 0.64
_exptl_crystal_size_mid 0.60
_exptl_crystal_size_min 0.30
_refine_diff_density_max 0.47
_refine_diff_density_min -0.37
_refine_ls_extinction_coef 0.0184(15)
_refine_ls_extinction_expression Fc^*^=kFc[1+0.001xFc^2^\l^3^/sin(2\q)]^-1/4^
_refine_ls_extinction_method SHELXL97
_refine_ls_goodness_of_fit_ref 1.042
_refine_ls_hydrogen_treatment constr
_refine_ls_matrix_type full
_refine_ls_number_parameters 197
_refine_ls_number_reflns 2358
_refine_ls_number_restraints 0
_refine_ls_restrained_S_all 1.042
_refine_ls_R_factor_all 0.065
_refine_ls_R_factor_gt 0.033
_refine_ls_shift/su_max 0.000
_refine_ls_shift/su_mean 0.000
_refine_ls_structure_factor_coef Fsqd
_refine_ls_weighting_details 'calc w=1/[\s^2^(Fo^2^)+0.3429P] where P=(Fo^2^+2Fc^2^)/3'
_refine_ls_weighting_scheme calc
_refine_ls_wR_factor_gt 0.089
_refine_ls_wR_factor_ref 0.102
_reflns_number_gt 1664
_reflns_number_total 2358
_reflns_threshold_expression I>2\s(I)
_cod_data_source_file sk1667.cif
_cod_data_source_block I
_cod_depositor_comments
;
The following automatic conversions were performed:
'_symmetry_cell_setting' value 'Monoclinic' changed to 'monoclinic'
according to '/home/saulius/struct/CIF-dictionaries/cif_core.dic'
dictionary named 'cif_core.dic' version 2.4.1 from 2010-06-29.

Automatic conversion script
Id: cif_fix_enum 1527 2010-12-29 10:47:43Z saulius 

The following automatic conversions were performed:

'_symmetry_cell_setting' value 'Monoclinic' changed to 'monoclinic'
according to /home/saulius/struct/CIF-dictionaries/cif_core.dic
dictionary named 'cif_core.dic' version 2.4.1 from 2010-06-29.

Automatic conversion script
Id: cif_fix_values 1715 2011-07-08 13:25:40Z adriana 

The following automatic conversions were performed:

'_exptl_crystal_density_meas' value 'not measured' was changed to '?'
- the value is perceived as not measured.

Automatic conversion script
Id: cif_fix_values 3008 2015-01-20 13:52:24Z robertas 
;
_cod_original_cell_volume 1339.5(6)
_cod_original_sg_symbol_Hall '-P 2yn '
_cod_original_sg_symbol_H-M 'P 21/n'
_cod_database_code 2013678
_cod_database_fobs_code 2013678

loop_
_symmetry_equiv_pos_as_xyz
'x, y, z'
'-x+1/2, y+1/2, -z+1/2'
'-x, -y, -z'
'x-1/2, -y-1/2, z-1/2'

loop_
_atom_site_label
_atom_site_fract_x
_atom_site_fract_y
_atom_site_fract_z
_atom_site_U_iso_or_equiv
_atom_site_adp_type
_atom_site_calc_flag
_atom_site_refinement_flags
_atom_site_occupancy
_atom_site_disorder_assembly
_atom_site_disorder_group
_atom_site_type_symbol
Cu 0.5000 0.5000 0.5000 0.02675(19) Uani d S 1 . . Cu
Cl1A 0.1810(18) 0.7474(12) 0.6954(14) 0.107(5) Uani d P 0.40 . . Cl
Cl1B 0.2187(11) 0.7437(6) 0.6921(10) 0.0714(11) Uani d P 0.60 . . Cl
Cl2A -0.0366(8) 0.7395(8) 0.4851(9) 0.110(3) Uani d P 0.40 . . Cl
Cl2B -0.0049(7) 0.7128(5) 0.4719(5) 0.115(2) Uani d P 0.60 . . Cl
P1 0.64648(10) 0.54520(7) 0.74932(7) 0.0342(2) Uani d . 1 . . P
O1 0.7050(3) 0.47171(17) 0.6702(2) 0.0385(6) Uani d . 1 . . O
O2 0.7252(3) 0.5641(2) 0.8732(2) 0.0529(7) Uani d . 1 . . O
N1 0.3584(3) 0.50057(19) 0.6346(2) 0.0289(5) Uani d . 1 . . N
N2 0.5574(3) 0.63285(18) 0.5418(2) 0.0307(6) Uani d . 1 . . N
C1 0.4317(4) 0.5199(2) 0.7473(3) 0.0298(7) Uani d . 1 . . C
C2 0.3467(4) 0.5202(2) 0.8452(3) 0.0407(9) Uani d . 1 . . C
H2 0.3978 0.5345 0.9219 0.049 Uiso calc R 1 . . H
C3 0.1847(4) 0.4989(3) 0.8280(3) 0.0435(8) Uani d . 1 . . C
H3 0.1270 0.4961 0.8936 0.052 Uiso calc R 1 . . H
C4 0.1100(4) 0.4820(2) 0.7136(3) 0.0436(9) Uani d . 1 . . C
H4 0.0005 0.4699 0.7000 0.052 Uiso calc R 1 . . H
C5 0.2011(4) 0.4833(2) 0.6186(3) 0.0383(8) Uani d . 1 . . C
H5 0.1508 0.4718 0.5409 0.046 Uiso calc R 1 . . H
C6 0.6252(4) 0.6504(2) 0.6564(3) 0.0334(7) Uani d . 1 . . C
C7 0.6645(4) 0.7402(3) 0.6937(4) 0.0477(9) Uani d . 1 . . C
H7 0.7139 0.7517 0.7718 0.057 Uiso calc R 1 . . H
C8 0.6291(5) 0.8132(3) 0.6129(4) 0.0576(11) Uani d . 1 . . C
H8 0.6539 0.8740 0.6365 0.069 Uiso calc R 1 . . H
C9 0.5579(5) 0.7948(3) 0.4987(4) 0.0571(11) Uani d . 1 . . C
H9 0.5318 0.8429 0.4441 0.068 Uiso calc R 1 . . H
C10 0.5248(5) 0.7036(3) 0.4650(3) 0.0440(9) Uani d . 1 . . C
H10 0.4785 0.6912 0.3865 0.053 Uiso calc R 1 . . H
C11A 0.1624(13) 0.7459(10) 0.5332(11) 0.068(4) Uani d P 0.40 . . C
C11B 0.0889(11) 0.7944(6) 0.5705(7) 0.065(2) Uani d P 0.60 . . C
H11A 0.1953 0.8097 0.5037 0.050 Uiso d P 0.40 . . H
H12A 0.2275 0.7031 0.4960 0.050 Uiso d P 0.40 . . H
H11B 0.0153 0.8357 0.5981 0.050 Uiso d P 0.60 . . H
H12B 0.1571 0.8294 0.5204 0.050 Uiso d P 0.60 . . H

loop_
_atom_site_aniso_label
_atom_site_aniso_U_11
_atom_site_aniso_U_22
_atom_site_aniso_U_33
_atom_site_aniso_U_12
_atom_site_aniso_U_13
_atom_site_aniso_U_23
Cu 0.0320(3) 0.0245(3) 0.0238(3) -0.0022(2) 0.00378(19) -0.0019(2)
Cl1A 0.145(11) 0.115(6) 0.054(4) -0.002(6) -0.014(5) 0.017(4)
Cl1B 0.078(2) 0.065(2) 0.068(2) 0.0036(15) 0.0004(15) 0.0105(17)
Cl2A 0.044(2) 0.137(8) 0.145(7) -0.026(3) -0.006(3) 0.025(5)
Cl2B 0.168(6) 0.112(4) 0.064(2) -0.072(4) 0.011(3) -0.032(2)
P1 0.0310(4) 0.0438(6) 0.0262(4) 0.0005(4) -0.0029(3) -0.0015(4)
O1 0.0335(12) 0.0440(15) 0.0369(13) 0.0073(10) 0.0007(10) 0.0013(11)
O2 0.0503(15) 0.073(2) 0.0312(13) -0.0036(13) -0.0109(11) -0.0041(13)
N1 0.0301(12) 0.0292(13) 0.0273(13) -0.0007(11) 0.0040(10) -0.0019(12)
N2 0.0379(14) 0.0259(14) 0.0283(13) -0.0014(12) 0.0047(11) 0.0000(11)
C1 0.0358(16) 0.0247(19) 0.0288(16) 0.0032(13) 0.0041(13) 0.0022(13)
C2 0.053(2) 0.040(2) 0.0307(18) -0.0010(16) 0.0093(15) -0.0025(15)
C3 0.0467(19) 0.0391(19) 0.050(2) 0.0000(18) 0.0250(16) -0.0014(19)
C4 0.0307(17) 0.043(2) 0.059(2) -0.0030(15) 0.0154(16) -0.0028(18)
C5 0.0346(17) 0.038(2) 0.0412(19) -0.0026(14) -0.0001(14) -0.0011(15)
C6 0.0302(16) 0.037(2) 0.0331(17) -0.0062(14) 0.0043(13) -0.0052(15)
C7 0.049(2) 0.043(2) 0.051(2) -0.0126(18) 0.0081(17) -0.0160(19)
C8 0.063(3) 0.033(2) 0.080(3) -0.0152(19) 0.021(2) -0.017(2)
C9 0.078(3) 0.030(2) 0.065(3) -0.0039(19) 0.013(2) 0.005(2)
C10 0.062(2) 0.033(2) 0.0373(19) -0.0024(17) 0.0040(16) 0.0031(16)
C11A 0.045(6) 0.094(11) 0.067(7) 0.003(6) 0.017(5) 0.033(7)
C11B 0.086(6) 0.059(5) 0.049(4) -0.009(4) 0.010(4) -0.002(4)

loop_
_atom_type_symbol
_atom_type_description
_atom_type_scat_dispersion_real
_atom_type_scat_dispersion_imag
_atom_type_scat_source
C C 0.0033 0.0016 'International Tables Vol C Tables 4.2.6.8 and 6.1.1.4'
H H 0.0000 0.0000 'International Tables Vol C Tables 4.2.6.8 and 6.1.1.4'
Cu Cu 0.3201 1.2651 'International Tables Vol C Tables 4.2.6.8 and 6.1.1.4'
Cl Cl 0.1484 0.1585 'International Tables Vol C Tables 4.2.6.8 and 6.1.1.4'
N N 0.0061 0.0033 'International Tables Vol C Tables 4.2.6.8 and 6.1.1.4'
O O 0.0106 0.0060 'International Tables Vol C Tables 4.2.6.8 and 6.1.1.4'
P P 0.1023 0.0942 'International Tables Vol C Tables 4.2.6.8 and 6.1.1.4'

loop_
_geom_angle_atom_site_label_1
_geom_angle_atom_site_label_2
_geom_angle_atom_site_label_3
_geom_angle
_geom_angle_publ_flag
N2 Cu N1 88.30(10) yes
N2 Cu O1 81.56(9) yes
N1 Cu O1 81.14(9) yes
O2 P1 O1 122.61(14) ?
O2 P1 C6 112.16(16) ?
O1 P1 C6 105.31(14) ?
O2 P1 C1 111.58(15) ?
O1 P1 C1 104.44(14) ?
C6 P1 C1 97.62(14) ?
P1 O1 Cu 95.11(10) ?
C5 N1 C1 119.1(3) ?
C5 N1 Cu 124.4(2) ?
C1 N1 Cu 116.57(19) ?
C10 N2 C6 119.3(3) ?
C10 N2 Cu 123.5(2) ?
C6 N2 Cu 117.0(2) ?
N1 C1 C2 121.0(3) ?
N1 C1 P1 112.3(2) yes
C2 C1 P1 126.6(2) yes
C1 C2 C3 119.3(3) ?
C1 C2 H2 120.4 ?
C3 C2 H2 120.4 ?
C4 C3 C2 119.5(3) ?
C4 C3 H3 120.2 ?
C2 C3 H3 120.2 ?
C3 C4 C5 118.6(3) ?
C3 C4 H4 120.7 ?
C5 C4 H4 120.7 ?
N1 C5 C4 122.4(3) ?
N1 C5 H5 118.8 ?
C4 C5 H5 118.8 ?
N2 C6 C7 120.8(3) ?
N2 C6 P1 112.3(2) yes
C7 C6 P1 126.8(3) yes
C6 C7 C8 119.1(4) ?
C6 C7 H7 120.5 ?
C8 C7 H7 120.5 ?
C9 C8 C7 119.5(4) ?
C9 C8 H8 120.3 ?
C7 C8 H8 120.3 ?
C8 C9 C10 119.1(4) ?
C8 C9 H9 120.4 ?
C10 C9 H9 120.4 ?
N2 C10 C9 122.1(3) ?
N2 C10 H10 118.9 ?
C9 C10 H10 118.9 ?
Cl2A C11A Cl1A 105.9(8) ?
Cl2A C11A H11A 104.1(9) ?
Cl1A C11A H11A 108.7(12) ?
Cl2A C11A H12A 115.2(12) ?
Cl1A C11A H12A 117.8(11) ?
H11A C11A H12A 104.1(9) ?
Cl2B C11B Cl1B 113.0(6) ?
Cl2B C11B H11B 111.9(7) ?
Cl1B C11B H11B 111.9(7) ?
Cl2B C11B H12B 103.7(6) ?
Cl1B C11B H12B 107.3(7) ?
H11B C11B H12B 108.5(8) ?

loop_
_geom_bond_atom_site_label_1
_geom_bond_atom_site_label_2
_geom_bond_site_symmetry_2
_geom_bond_distance
_geom_bond_publ_flag
Cu N2 . 2.012(3) yes
Cu N1 . 2.034(2) yes
Cu O1 . 2.429(2) yes
Cl1A C11A . 1.80(2) ?
Cl1B C11B . 1.785(13) ?
Cl2A C11A . 1.692(12) ?
Cl2B C11B . 1.728(9) ?
P1 O2 . 1.480(2) yes
P1 O1 . 1.502(3) yes
P1 C6 . 1.831(3) ?
P1 C1 . 1.838(3) ?
N1 C5 . 1.334(4) ?
N1 C1 . 1.356(4) ?
N2 C10 . 1.337(4) ?
N2 C6 . 1.356(4) ?
C1 C2 . 1.382(4) ?
C2 C3 . 1.384(5) ?
C2 H2 . 0.9300 ?
C3 C4 . 1.371(5) ?
C3 H3 . 0.9300 ?
C4 C5 . 1.386(5) ?
C4 H4 . 0.9300 ?
C5 H5 . 0.9300 ?
C6 C7 . 1.386(5) ?
C7 C8 . 1.392(6) ?
C7 H7 . 0.9300 ?
C8 C9 . 1.363(6) ?
C8 H8 . 0.9300 ?
C9 C10 . 1.383(5) ?
C9 H9 . 0.9300 ?
C10 H10 . 0.9300 ?
C11A H11A . 1.026 ?
C11A H12A . 0.954 ?
C11B H11B . 0.939 ?
C11B H12B . 0.989 ?
